data_2014453
loop_
_publ_author_name
'You-Ju Zhong'
'Yan-Qiong Sun'
'Guo-Yu Yang'

_publ_section_title
;
 Poly[diaqua-\m~4~-oxalato-di-\m~6~-phosphato-tetrazinc]
;
_journal_issue 10
_journal_name_full 'Acta Crystallographica Section C'
_journal_page_first m504
_journal_page_last m506
_journal_paper_doi 10.1107/S0108270104020268
_journal_volume 60
_journal_year 2004
_chemical_formula_iupac '[Zn4 (C2 O4) (P O4)2 (H2 O)2]'
_chemical_formula_moiety 'C2 H4 O14 P2 Zn4'
_chemical_formula_sum 'C2 H4 O14 P2 Zn4'
_chemical_formula_weight 575.47
_chemical_name_systematic
;
Poly[diaqua-\m~4~-oxalato-di-\m~6~-phosphatotetrazinc]
;
_space_group_IT_number 14
_symmetry_cell_setting monoclinic
_symmetry_space_group_name_Hall '-P 2yn'
_symmetry_space_group_name_H-M 'P 1 21/n 1'
_atom_sites_solution_hydrogens geom
_atom_sites_solution_primary direct
_atom_sites_solution_secondary difmap
_audit_creation_method SHELXL-97
_cell_angle_alpha 90.00
_cell_angle_beta 95.835(7)
_cell_angle_gamma 90.00
_cell_formula_units_Z 2
_cell_length_a 7.8752(6)
_cell_length_b 4.7971(2)
_cell_length_c 14.0735(6)
_cell_measurement_reflns_used 1080
_cell_measurement_temperature 293(2)
_cell_measurement_theta_max 25.0264
_cell_measurement_theta_min 2.6012
_cell_volume 528.92(5)
_computing_cell_refinement CrystalClear
_computing_data_collection 'CrystalClear (Rigaku Corporation, 2000)'
_computing_data_reduction CrystalClear
_computing_molecular_graphics 'SHELXTL (Siemens, 1994)'
_computing_publication_material SHELXTL
_computing_structure_refinement 'SHELXL97 (Sheldrick, 1997)'
_computing_structure_solution 'SHELXS97 (Sheldrick, 1997)'
_diffrn_ambient_temperature 293(2)
_diffrn_detector_area_resol_mean 14.6306
_diffrn_measured_fraction_theta_full 0.999
_diffrn_measured_fraction_theta_max 0.999
_diffrn_measurement_device_type 'Mercury CCD'
_diffrn_measurement_method dtprofit.ref
_diffrn_radiation_monochromator 'Graphite Monochromator'
_diffrn_radiation_source 'Rotating Anode'
_diffrn_radiation_type MoK\a
_diffrn_radiation_wavelength 0.7107
_diffrn_reflns_av_R_equivalents 0.0240
_diffrn_reflns_av_sigmaI/netI 0.0602
_diffrn_reflns_limit_h_max 9
_diffrn_reflns_limit_h_min -9
_diffrn_reflns_limit_k_max 5
_diffrn_reflns_limit_k_min -5
_diffrn_reflns_limit_l_max 16
_diffrn_reflns_limit_l_min -11
_diffrn_reflns_number 2971
_diffrn_reflns_reduction_process 'Lp corrections applied'
_diffrn_reflns_theta_full 25.02
_diffrn_reflns_theta_max 25.02
_diffrn_reflns_theta_min 2.85
_diffrn_standards_decay_% 0
_diffrn_standards_number 0
_exptl_absorpt_coefficient_mu 9.355
_exptl_absorpt_correction_T_max 0.392
_exptl_absorpt_correction_T_min 0.338
_exptl_absorpt_correction_type multi-scan
_exptl_absorpt_process_details '(CrystalClear; Rigaku Corporation, 2000)'
_exptl_crystal_colour colorless
_exptl_crystal_density_diffrn 3.613
_exptl_crystal_density_method 'not measured'
_exptl_crystal_description plate
_exptl_crystal_F_000 556.0
_exptl_crystal_size_max 0.1500
_exptl_crystal_size_mid 0.1000
_exptl_crystal_size_min 0.1000
_refine_diff_density_max 0.490
_refine_diff_density_min -0.849
_refine_ls_extinction_method none
_refine_ls_goodness_of_fit_ref 1.010
_refine_ls_hydrogen_treatment refall
_refine_ls_matrix_type full
_refine_ls_number_parameters 108
_refine_ls_number_reflns 932
_refine_ls_number_restraints 0
_refine_ls_restrained_S_all 1.010
_refine_ls_R_factor_all 0.0258
_refine_ls_R_factor_gt 0.0228
_refine_ls_shift/su_max 0.000
_refine_ls_shift/su_mean 0.000
_refine_ls_structure_factor_coef Fsqd
_refine_ls_weighting_details 'calc w=1/[\s^2^(Fo^2^)+(0.047P)^2^] where P=(Fo^2^+2Fc^2^)/3'
_refine_ls_weighting_scheme calc
_refine_ls_wR_factor_gt 0.0627
_refine_ls_wR_factor_ref 0.0660
_reflns_number_gt 860
_reflns_number_total 932
_reflns_threshold_expression I>2\s(I)
_cod_data_source_file fa1070.cif
_cod_data_source_block I
_cod_depositor_comments
;
The following automatic conversions were performed:

'_exptl_absorpt_correction_type' value 'Multi-scan' changed to
'multi-scan' according to
/home/saulius/struct/CIF-dictionaries/cif_core.dic dictionary named
'cif_core.dic' version 2.4.1 from 2010-06-29.

Automatic conversion script
Id: cif_fix_values 1715 2011-07-08 13:25:40Z adriana 
;
_cod_original_sg_symbol_H-M 'P 21/n'
_cod_database_code 2014453
_cod_database_fobs_code 2014453

loop_
_symmetry_equiv_pos_as_xyz
'x, y, z'
'-x+1/2, y+1/2, -z+1/2'
'-x, -y, -z'
'x-1/2, -y-1/2, z-1/2'

loop_
_atom_site_label
_atom_site_fract_x
_atom_site_fract_y
_atom_site_fract_z
_atom_site_U_iso_or_equiv
_atom_site_adp_type
_atom_site_calc_flag
_atom_site_refinement_flags
_atom_site_occupancy
_atom_site_disorder_assembly
_atom_site_disorder_group
_atom_site_type_symbol
Zn1 0.59286(5) 0.02674(8) 0.69456(3) 0.01057(17) Uani d . 1 . . Zn
Zn2 0.29578(5) 0.02375(8) 0.86606(3) 0.01410(17) Uani d . 1 . . Zn
P1 0.49638(11) 0.47727(17) 0.80332(6) 0.0086(2) Uani d . 1 . . P
O1 0.4934(3) 0.7968(5) 0.80199(15) 0.0116(5) Uani d . 1 . . O
O2 0.3795(3) 0.3433(5) 0.72028(16) 0.0151(5) Uani d . 1 . . O
O3 0.6741(3) 0.3599(5) 0.78817(15) 0.0130(5) Uani d . 1 . . O
O4 0.4363(3) 0.3643(5) 0.89588(16) 0.0133(5) Uani d . 1 . . O
O5 0.6375(3) 0.2265(5) 0.56664(16) 0.0161(5) Uani d . 1 . . O
O6 0.5693(3) 0.2002(5) 0.40820(16) 0.0146(5) Uani d . 1 . . O
C1 0.5599(4) 0.1228(7) 0.4932(2) 0.0119(7) Uani d . 1 . . C
OW1 0.2942(3) -0.1580(6) 0.99234(17) 0.0179(6) Uani d . 1 . . O
H1 0.377(6) -0.254(10) 1.022(3) 0.040(13) Uiso d . 1 . . H
H2 0.278(8) -0.025(10) 1.030(5) 0.061(19) Uiso d . 1 . . H

loop_
_atom_site_aniso_label
_atom_site_aniso_U_11
_atom_site_aniso_U_22
_atom_site_aniso_U_33
_atom_site_aniso_U_12
_atom_site_aniso_U_13
_atom_site_aniso_U_23
Zn1 0.0133(3) 0.0104(3) 0.0083(3) -0.00024(14) 0.00247(18) -0.00043(14)
Zn2 0.0162(3) 0.0149(3) 0.0110(3) -0.00427(15) 0.00030(19) -0.00074(14)
P1 0.0106(4) 0.0079(5) 0.0077(4) 0.0001(3) 0.0020(4) 0.0007(3)
O1 0.0160(11) 0.0067(12) 0.0128(11) -0.0006(9) 0.0052(9) -0.0013(9)
O2 0.0178(11) 0.0097(13) 0.0166(12) 0.0017(9) -0.0044(10) 0.0001(10)
O3 0.0116(11) 0.0107(12) 0.0172(12) 0.0009(9) 0.0039(9) -0.0024(10)
O4 0.0182(11) 0.0125(13) 0.0101(11) -0.0020(10) 0.0058(9) 0.0005(10)
O5 0.0201(12) 0.0160(13) 0.0119(12) -0.0055(10) 0.0008(9) -0.0022(10)
O6 0.0195(12) 0.0146(13) 0.0097(12) -0.0032(10) 0.0020(9) 0.0012(10)
C1 0.0122(15) 0.0093(16) 0.0145(17) 0.0045(14) 0.0029(12) 0.0006(14)
OW1 0.0237(14) 0.0163(15) 0.0141(12) 0.0063(11) 0.0032(11) 0.0027(11)

loop_
_atom_type_symbol
_atom_type_description
_atom_type_scat_dispersion_real
_atom_type_scat_dispersion_imag
_atom_type_scat_source
C C 0.0033 0.0016 'International Tables Vol C Tables 4.2.6.8 and 6.1.1.4'
H H 0.0000 0.0000 'International Tables Vol C Tables 4.2.6.8 and 6.1.1.4'
O O 0.0106 0.0060 'International Tables Vol C Tables 4.2.6.8 and 6.1.1.4'
P P 0.1023 0.0942 'International Tables Vol C Tables 4.2.6.8 and 6.1.1.4'
Zn Zn 0.2839 1.4301 'International Tables Vol C Tables 4.2.6.8 and 6.1.1.4'

loop_
_geom_angle_atom_site_label_1
_geom_angle_atom_site_label_2
_geom_angle_atom_site_label_3
_geom_angle_site_symmetry_1
_geom_angle_site_symmetry_3
_geom_angle
_geom_angle_publ_flag
O3 Zn1 O1 2_646 1_545 96.22(9) y
O3 Zn1 O5 2_646 . 93.18(9) y
O1 Zn1 O5 1_545 . 165.87(9) y
O3 Zn1 O3 2_646 . 90.63(6) y
O1 Zn1 O3 1_545 . 93.43(8) y
O5 Zn1 O3 . . 97.01(9) yes
O3 Zn1 O6 2_646 3_656 111.01(9) y
O1 Zn1 O6 1_545 3_656 88.76(9) y
O5 Zn1 O6 . 3_656 78.00(8) y
O3 Zn1 O6 . 3_656 157.90(9) y
O3 Zn1 O2 2_646 . 156.30(9) y
O1 Zn1 O2 1_545 . 84.36(9) y
O5 Zn1 O2 . . 91.26(9) yes
O3 Zn1 O2 . . 65.72(8) yes
O6 Zn1 O2 3_656 . 92.68(8) y
O2 Zn2 OW1 2_546 . 107.18(10) y
O2 Zn2 O4 2_546 . 147.03(10) y
OW1 Zn2 O4 . . 103.05(10) y
O2 Zn2 O1 2_546 1_545 90.60(9) y
OW1 Zn2 O1 . 1_545 102.86(10) y
O4 Zn2 O1 . 1_545 95.30(9) y
O2 Zn2 O6 2_546 4_566 84.24(9) y
OW1 Zn2 O6 . 4_566 86.97(10) y
O4 Zn2 O6 . 4_566 84.52(8) y
O1 Zn2 O6 1_545 4_566 169.92(8) y
O4 P1 O1 . . 111.03(13) yes
O4 P1 O3 . . 110.58(13) yes
O1 P1 O3 . . 112.10(13) yes
O4 P1 O2 . . 106.48(14) yes
O1 P1 O2 . . 113.44(13) yes
O3 P1 O2 . . 102.81(12) yes
P1 O1 Zn1 . 1_565 122.05(13) ?
P1 O1 Zn2 . 1_565 120.51(12) ?
Zn1 O1 Zn2 1_565 1_565 111.95(10) ?
P1 O2 Zn2 . 2_556 127.91(15) ?
P1 O2 Zn1 . . 90.29(11) ?
Zn2 O2 Zn1 2_556 . 132.25(11) ?
P1 O3 Zn1 . 2_656 132.30(14) ?
P1 O3 Zn1 . . 98.03(11) ?
Zn1 O3 Zn1 2_656 . 126.29(11) ?
P1 O4 Zn2 . . 108.91(13) ?
C1 O5 Zn1 . . 114.7(2) ?
C1 O6 Zn1 . 3_656 113.9(2) ?
C1 O6 Zn2 . 4_665 121.7(2) ?
Zn1 O6 Zn2 3_656 4_665 122.41(10) ?
O5 C1 O6 . . 126.6(3) yes
O5 C1 C1 . 3_656 117.2(4) ?
O6 C1 C1 . 3_656 116.2(4) ?
Zn2 OW1 H1 . . 126(3) yes
Zn2 OW1 H2 . . 104(4) yes
H1 OW1 H2 . . 104(5) yes

loop_
_geom_bond_atom_site_label_1
_geom_bond_atom_site_label_2
_geom_bond_site_symmetry_2
_geom_bond_distance
_geom_bond_publ_flag
Zn1 O3 2_646 1.994(2) y
Zn1 O1 1_545 2.087(2) y
Zn1 O5 . 2.100(2) yes
Zn1 O3 . 2.128(2) yes
Zn1 O6 3_656 2.129(2) y
Zn1 O2 . 2.320(2) yes
Zn2 O2 2_546 1.947(2) y
Zn2 OW1 . 1.981(2) yes
Zn2 O4 . 1.994(2) yes
Zn2 O1 1_545 2.169(2) y
Zn2 O6 4_566 2.346(2) y
P1 O4 . 1.530(2) yes
P1 O1 . 1.533(2) yes
P1 O3 . 1.543(2) yes
P1 O2 . 1.552(2) yes
O1 Zn1 1_565 2.087(2) ?
O1 Zn2 1_565 2.169(2) ?
O2 Zn2 2_556 1.947(2) ?
O3 Zn1 2_656 1.994(2) ?
O5 C1 . 1.250(4) yes
O6 C1 . 1.261(4) yes
O6 Zn1 3_656 2.129(2) ?
O6 Zn2 4_665 2.346(2) ?
C1 C1 3_656 1.534(7) ?
OW1 H1 . 0.87(5) yes
OW1 H2 . 0.85(6) yes

loop_
_geom_hbond_atom_site_label_D
_geom_hbond_atom_site_label_H
_geom_hbond_atom_site_label_A
_geom_hbond_site_symmetry_A
_geom_hbond_distance_DH
_geom_hbond_distance_HA
_geom_hbond_distance_DA
_geom_hbond_angle_DHA
_geom_hbond_publ_flag
OW1 H1 O4 3_657 0.87(5) 1.85(5) 2.698(3) 164(4) yes
OW1 H2 O5 4_566 0.85(6) 1.91(5) 2.676(4) 149(6) yes
